data_7027008
loop_
_publ_author_name
'Foch, Isabella'
'P\'ark\'anyi, L\'aszl\'o'
'Besenyei, G\'abor'
'Sim\'andi, L\'aszl\'o I.'
'K\'alm\'an, Alajos'

_publ_section_title
;
 Arylsulfonylnitrene and arenesulfonyl azide complexes of palladium
;
_journal_issue 3
_journal_name_full 'Journal of the Chemical Society, Dalton Transactions'
_journal_page_first 293
_journal_paper_doi 10.1039/a805467c
_journal_year 1999
_chemical_compound_source 'G. Besenyei KKKI'
_chemical_formula_sum 'C63 H59 Cl2 Fe N O3 P4 Pd2 S'
_chemical_formula_weight 1373.60
_chemical_name_systematic
;
 ?
;
_space_group_IT_number 61
_symmetry_cell_setting orthorhombic
_symmetry_space_group_name_Hall '-P 2ac 2ab'
_symmetry_space_group_name_H-M 'P b c a'
_atom_sites_solution_hydrogens geom
_atom_sites_solution_primary direct
_atom_sites_solution_secondary difmap
_audit_creation_method SHELXL-97
_cell_angle_alpha 90.000
_cell_angle_beta 90.000
_cell_angle_gamma 90.000
_cell_formula_units_Z 8
_cell_length_a 12.414(2)
_cell_length_b 22.267(2)
_cell_length_c 44.002(5)
_cell_measurement_reflns_used 25
_cell_measurement_temperature 293(2)
_cell_measurement_theta_max 11.97
_cell_measurement_theta_min 11.25
_cell_volume 12163(3)
_computing_cell_refinement 'CAD4 Express'
_computing_data_collection 'CAD4 Express'
_computing_data_reduction 'XCAD4 (Harms & Wocadlo, 1996)'
_computing_structure_refinement 'SHELXL-97 (Sheldrick, 1997)'
_computing_structure_solution 'SHELXS-97 (Sheldrick, 1990)'
_diffrn_ambient_temperature 293(2)
_diffrn_measured_fraction_theta_full 0.924
_diffrn_measured_fraction_theta_max 0.924
_diffrn_measurement_device 'Enraf-Nonius CAD4'
_diffrn_measurement_method omega-scans
_diffrn_radiation_monochromator graphite
_diffrn_radiation_source 'fine-focus sealed tube'
_diffrn_radiation_type MOk\a
_diffrn_radiation_wavelength .71073
_diffrn_reflns_av_R_equivalents 0.0095
_diffrn_reflns_av_sigmaI/netI 0.1173
_diffrn_reflns_limit_h_max 17
_diffrn_reflns_limit_h_min 0
_diffrn_reflns_limit_k_max 31
_diffrn_reflns_limit_k_min 0
_diffrn_reflns_limit_l_max 0
_diffrn_reflns_limit_l_min -61
_diffrn_reflns_number 18026
_diffrn_reflns_theta_full 29.97
_diffrn_reflns_theta_max 29.97
_diffrn_reflns_theta_min 2.30
_diffrn_standards_decay_% 1
_diffrn_standards_interval_time 60
_diffrn_standards_number 3
_exptl_absorpt_coefficient_mu 1.093
_exptl_absorpt_correction_T_max 1.000
_exptl_absorpt_correction_T_min 0.903
_exptl_absorpt_correction_type 'Empirical (Psi-scan)'
_exptl_crystal_colour colourless
_exptl_crystal_density_diffrn 1.500
_exptl_crystal_density_method 'not measured'
_exptl_crystal_description block
_exptl_crystal_F_000 5568
_exptl_crystal_size_max 0.50
_exptl_crystal_size_mid 0.40
_exptl_crystal_size_min 0.18
_refine_diff_density_max 0.795
_refine_diff_density_min -1.039
_refine_diff_density_rms 0.104
_refine_ls_extinction_method none
_refine_ls_goodness_of_fit_ref 0.843
_refine_ls_hydrogen_treatment mixed
_refine_ls_matrix_type full
_refine_ls_number_parameters 696
_refine_ls_number_reflns 17628
_refine_ls_number_restraints 154
_refine_ls_restrained_S_all 0.843
_refine_ls_R_factor_all 0.1215
_refine_ls_R_factor_gt 0.0401
_refine_ls_shift/su_max 1.749
_refine_ls_shift/su_mean 0.055
_refine_ls_structure_factor_coef Fsqd
_refine_ls_weighting_details 'w=1/[\s^2^(Fo^2^)+(0.0497P)^2^+0.0000P] where P=(Fo^2^+2Fc^2^)/3'
_refine_ls_weighting_scheme calc
_refine_ls_wR_factor_gt 0.0859
_refine_ls_wR_factor_ref 0.0984
_reflns_number_gt 8915
_reflns_number_total 17628
_reflns_threshold_expression >2sigma(I)
_cod_data_source_file 805467csup1.cif
_cod_data_source_block pdfc
_cod_depositor_comments
;
The following automatic conversions were performed:

'_refine_ls_weighting_scheme' value 'calc
w=1/[\s^2^(Fo^2^)+(0.0497P)^2^+0.0000P] where P=(Fo^2^+2Fc^2^)/3' was
changed to 'calc'. New tag '_refine_ls_weighting_details' was
created. The value of the new tag was set to
'w=1/[\s^2^(Fo^2^)+(0.0497P)^2^+0.0000P] where P=(Fo^2^+2Fc^2^)/3'.

Automatic conversion script
Id: cif_fix_values 3143 2015-03-26 13:38:13Z robertas 
;
_cod_original_sg_symbol_H-M Pbca
_cod_database_code 7027008

loop_
_symmetry_equiv_pos_as_xyz
'x, y, z'
'-x+1/2, -y, z+1/2'
'-x, y+1/2, -z+1/2'
'x+1/2, -y+1/2, -z'
'-x, -y, -z'
'x-1/2, y, -z-1/2'
'x, -y-1/2, z-1/2'
'-x-1/2, y-1/2, z'

loop_
_atom_site_label
_atom_site_type_symbol
_atom_site_fract_x
_atom_site_fract_y
_atom_site_fract_z
_atom_site_U_iso_or_equiv
_atom_site_adp_type
_atom_site_occupancy
_atom_site_calc_flag
_atom_site_refinement_flags
Pd1 Pd 0.92519(2) 0.158999(11) 0.140752(5) 0.02885(6) Uani 1 d .
Pd2 Pd 1.02880(2) 0.045994(11) 0.099879(6) 0.02953(6) Uani 1 d .
Fe1 Fe 1.12706(5) 0.26548(3) 0.029182(13) 0.06119(18) Uani 1 d .
Cl1 Cl 0.84205(8) 0.19689(5) 0.18413(2) 0.0555(3) Uani 1 d .
Cl2 Cl 1.08080(8) -0.05463(4) 0.09770(3) 0.0545(3) Uani 1 d .
S1 S 0.97166(7) 0.17384(3) 0.072385(17) 0.02972(17) Uani 1 d .
P1 P 0.76074(7) 0.12080(4) 0.125236(19) 0.03229(19) Uani 1 d .
P2 P 1.09741(7) 0.18273(4) 0.157001(18) 0.02943(18) Uani 1 d .
P3 P 0.85699(7) 0.02211(4) 0.08214(2) 0.03228(19) Uani 1 d .
P4 P 1.19105(7) 0.07181(4) 0.122836(19) 0.03059(18) Uani 1 d .
O1 O 0.9557(2) 0.13757(11) 0.04577(5) 0.0479(7) Uani 1 d .
O2 O 0.89065(19) 0.21874(10) 0.07832(6) 0.0449(6) Uani 1 d .
N1 N 0.9916(2) 0.13383(11) 0.10107(5) 0.0274(5) Uani 1 d .
C1 C 0.7586(3) 0.08261(15) 0.08829(7) 0.0341(7) Uani 1 d .
H1A H 0.7684 0.1127 0.0726 0.044 Uiso 1 d R
H1B H 0.6872 0.0658 0.0856 0.044 Uiso 1 d R
C2 C 1.2029(3) 0.15155(13) 0.13236(7) 0.0312(7) Uani 1 d .
H2A H 1.2712 0.1576 0.1421 0.040 Uiso 1 d R
H2B H 1.2036 0.1740 0.1137 0.040 Uiso 1 d R
C3 C 1.0902(3) 0.21532(16) 0.06572(7) 0.0370(8) Uani 1 d .
C4 C 1.1084(3) 0.27591(18) 0.07503(9) 0.0545(10) Uani 1 d .
H4 H 1.0580 0.3017 0.0852 0.071 Uiso 1 d R
C5 C 1.2153(4) 0.2904(2) 0.06612(10) 0.0728(15) Uani 1 d .
H5 H 1.2490 0.3289 0.0686 0.095 Uiso 1 d R
C6 C 1.2619(4) 0.2410(3) 0.05217(10) 0.0732(15) Uani 1 d .
H6 H 1.3331 0.2401 0.0437 0.095 Uiso 1 d R
C7 C 1.1861(3) 0.1932(2) 0.05138(8) 0.0531(10) Uani 1 d .
H7 H 1.1969 0.1535 0.0435 0.069 Uiso 1 d R
C8 C 1.0181(8) 0.2477(4) -0.00347(17) 0.123(3) Uani 1 d U
H8 H 0.9691 0.2144 -0.0027 0.160 Uiso 1 d R
C9 C 1.0009(6) 0.3044(5) 0.00687(15) 0.115(3) Uani 1 d .
H9 H 0.9342 0.3170 0.0159 0.150 Uiso 1 d R
C10 C 1.0972(6) 0.3369(3) 0.00206(14) 0.0928(19) Uani 1 d .
H10 H 1.1060 0.3785 0.0072 0.121 Uiso 1 d R
C11 C 1.1690(5) 0.2995(4) -0.01223(12) 0.097(2) Uani 1 d .
H11 H 1.2408 0.3105 -0.0181 0.127 Uiso 1 d R
C12 C 1.1205(9) 0.2429(4) -0.01533(13) 0.128(3) Uani 1 d .
H12 H 1.1538 0.2082 -0.0242 0.166 Uiso 1 d R
C1p C 0.6516(3) 0.17530(15) 0.12247(8) 0.0370(8) Uani 1 d .
C2p C 0.6378(3) 0.20865(18) 0.09649(9) 0.0501(10) Uani 1 d .
H2p H 0.6813 0.1999 0.0790 0.065 Uiso 1 d R
C3p C 0.5607(3) 0.2535(2) 0.09541(11) 0.0675(13) Uani 1 d .
H3p H 0.5519 0.2765 0.0771 0.088 Uiso 1 d R
C4p C 0.4972(4) 0.2659(2) 0.11995(12) 0.0683(13) Uani 1 d .
H4p H 0.4447 0.2976 0.1194 0.089 Uiso 1 d R
C5p C 0.5104(4) 0.2328(2) 0.14580(10) 0.0684(13) Uani 1 d .
H5p H 0.4660 0.2404 0.1633 0.089 Uiso 1 d R
C6p C 0.5869(3) 0.1877(2) 0.14742(9) 0.0551(11) Uani 1 d .
H6p H 0.5959 0.1650 0.1658 0.072 Uiso 1 d R
C7p C 0.7130(3) 0.06422(16) 0.15180(8) 0.0406(8) Uani 1 d .
C8p C 0.6119(3) 0.0383(2) 0.14838(11) 0.0634(12) Uani 1 d .
H8p H 0.5656 0.0520 0.1323 0.082 Uiso 1 d R
C9p C 0.5783(4) -0.0058(2) 0.16841(15) 0.0929(18) Uani 1 d .
H9p H 0.5101 -0.0255 0.1658 0.121 Uiso 1 d R
C10p C 0.6448(5) -0.0239(2) 0.19167(13) 0.0899(18) Uani 1 d .
H10p H 0.6202 -0.0527 0.2063 0.117 Uiso 1 d R
C11p C 0.7458(5) 0.0014(2) 0.19498(10) 0.0789(15) Uani 1 d .
H11p H 0.7932 -0.0119 0.2108 0.103 Uiso 1 d R
C12p C 0.7788(4) 0.04540(18) 0.17508(8) 0.0532(10) Uani 1 d .
H12p H 0.8487 0.0635 0.1769 0.069 Uiso 1 d R
C13p C 1.1259(3) 0.26240(14) 0.15622(8) 0.0386(8) Uani 1 d .
C14p C 1.0509(5) 0.2990(2) 0.1675(2) 0.171(4) Uani 1 d U
H14p H 0.9866 0.2826 0.1745 0.223 Uiso 1 d R
C15p C 1.0713(7) 0.3597(2) 0.1698(3) 0.220(5) Uani 1 d U
H15p H 1.0274 0.3841 0.1828 0.286 Uiso 1 d R
C16p C 1.1617(5) 0.3843(2) 0.15815(17) 0.119(3) Uani 1 d U
H16p H 1.1704 0.4270 0.1565 0.155 Uiso 1 d R
C17p C 1.2348(4) 0.34899(18) 0.14677(11) 0.0654(13) Uani 1 d .
H17p H 1.3010 0.3649 0.1389 0.085 Uiso 1 d R
C18p C 1.2179(3) 0.28804(17) 0.14553(10) 0.0579(11) Uani 1 d .
H18p H 1.2726 0.2625 0.1371 0.075 Uiso 1 d R
C19p C 1.1335(3) 0.16219(16) 0.19590(7) 0.0406(8) Uani 1 d .
C20p C 1.2295(3) 0.1828(2) 0.20871(9) 0.0577(11) Uani 1 d .
H20p H 1.2775 0.2067 0.1967 0.075 Uiso 1 d R
C21p C 1.2537(5) 0.1681(2) 0.23847(10) 0.0780(15) Uani 1 d .
H21p H 1.3199 0.1819 0.2474 0.101 Uiso 1 d R
C22p C 1.1846(5) 0.1344(2) 0.25544(10) 0.0831(17) Uani 1 d .
H22p H 1.2026 0.1255 0.2762 0.108 Uiso 1 d R
C23p C 1.0917(5) 0.1143(2) 0.24295(10) 0.0824(16) Uani 1 d .
H23p H 1.0434 0.0911 0.2553 0.107 Uiso 1 d R
C24p C 1.0663(4) 0.1282(2) 0.21319(9) 0.0593(11) Uani 1 d .
H24p H 1.0012 0.1131 0.2043 0.077 Uiso 1 d R
C25p C 0.8490(3) 0.00578(16) 0.04178(8) 0.0401(8) Uani 1 d .
C26p C 0.9057(3) -0.04344(19) 0.03130(9) 0.0584(11) Uani 1 d .
H26p H 0.9497 -0.0661 0.0451 0.076 Uiso 1 d R
C27p C 0.9031(4) -0.0588(2) 0.00090(11) 0.0724(14) Uani 1 d .
H27p H 0.9423 -0.0933 -0.0061 0.094 Uiso 1 d R
C28p C 0.8441(4) -0.0264(2) -0.01911(10) 0.0754(15) Uani 1 d .
H28p H 0.8412 -0.0386 -0.0400 0.098 Uiso 1 d R
C29p C 0.7899(5) 0.0234(2) -0.00929(10) 0.0862(17) Uani 1 d .
H29p H 0.7496 0.0467 -0.0237 0.112 Uiso 1 d R
C30p C 0.7914(4) 0.04009(19) 0.02125(9) 0.0592(12) Uani 1 d .
H30p H 0.7540 0.0754 0.0279 0.077 Uiso 1 d R
C31p C 0.7977(3) -0.04566(16) 0.09844(9) 0.0438(8) Uani 1 d U
C32p C 0.7205(3) -0.0784(2) 0.08226(12) 0.0700(13) Uani 1 d U
H32p H 0.6959 -0.0641 0.0629 0.091 Uiso 1 d R
C33p C 0.6797(5) -0.1313(3) 0.09385(17) 0.102(2) Uani 1 d U
H33p H 0.6261 -0.1532 0.0827 0.133 Uiso 1 d R
C34p C 0.7132(6) -0.1518(2) 0.12137(18) 0.107(2) Uani 1 d U
H34p H 0.6839 -0.1890 0.1286 0.139 Uiso 1 d R
C35p C 0.7894(5) -0.1208(2) 0.13750(13) 0.0854(17) Uani 1 d U
H35p H 0.8110 -0.1362 0.1570 0.111 Uiso 1 d R
C36p C 0.8319(4) -0.06779(18) 0.12585(10) 0.0582(11) Uani 1 d U
H36p H 0.8860 -0.0462 0.1370 0.076 Uiso 1 d R
C37p C 1.3123(3) 0.05687(15) 0.10057(8) 0.0361(8) Uani 1 d .
C38p C 1.3717(3) 0.10154(19) 0.08650(9) 0.0488(10) Uani 1 d .
H38p H 1.3535 0.1429 0.0900 0.063 Uiso 1 d R
C39p C 1.4550(3) 0.0873(2) 0.06683(10) 0.0625(12) Uani 1 d .
H39p H 1.4969 0.1184 0.0574 0.081 Uiso 1 d R
C40p C 1.4790(3) 0.0282(2) 0.06110(11) 0.0690(14) Uani 1 d .
H40p H 1.5365 0.0187 0.0473 0.090 Uiso 1 d R
C41p C 1.4240(4) -0.0165(2) 0.07537(12) 0.0771(15) Uani 1 d .
H41p H 1.4433 -0.0573 0.0708 0.100 Uiso 1 d R
C42p C 1.3400(3) -0.00241(19) 0.09478(11) 0.0620(12) Uani 1 d .
H42p H 1.3015 -0.0343 0.1047 0.081 Uiso 1 d R
C43p C 1.2117(3) 0.03467(15) 0.15910(8) 0.0399(8) Uani 1 d .
C44p C 1.1288(4) -0.00054(19) 0.17106(10) 0.0601(11) Uani 1 d .
H44p H 1.0643 -0.0065 0.1594 0.078 Uiso 1 d R
C45p C 1.1394(5) -0.0266(2) 0.19929(12) 0.0842(16) Uani 1 d .
H45p H 1.0833 -0.0507 0.2080 0.109 Uiso 1 d R
C46p C 1.2306(6) -0.0168(2) 0.21538(11) 0.093(2) Uani 1 d .
H46p H 1.2403 -0.0353 0.2349 0.121 Uiso 1 d R
C47p C 1.3150(5) 0.0186(2) 0.20477(11) 0.0799(17) Uani 1 d .
H47p H 1.3780 0.0260 0.2169 0.104 Uiso 1 d R
C48p C 1.3056(4) 0.04462(18) 0.17575(9) 0.0551(11) Uani 1 d .
H48p H 1.3632 0.0682 0.1674 0.072 Uiso 1 d R
O1s O 0.9425(7) -0.1060(4) 0.2389(2) 0.259(4) Uani 1 d DU
C1s C 0.9237(12) -0.1608(5) 0.2370(3) 0.266(9) Uani 1 d DU
C2s C 1.0047(12) -0.2058(7) 0.2367(4) 0.348(11) Uani 1 d DU
H2as H 0.9715 -0.2447 0.2369 0.487 Uiso 1 calc R
H2bs H 1.0495 -0.2015 0.2544 0.487 Uiso 1 calc R
H2cs H 1.0479 -0.2016 0.2188 0.487 Uiso 1 calc R
C3s C 0.8121(12) -0.1756(6) 0.2371(4) 0.360(11) Uani 1 d DU
H3as H 0.7919 -0.1898 0.2569 0.503 Uiso 1 calc R
H3bs H 0.7986 -0.2064 0.2223 0.503 Uiso 1 calc R
H3cs H 0.7706 -0.1405 0.2321 0.503 Uiso 1 calc R

loop_
_atom_site_aniso_label
_atom_site_aniso_U_11
_atom_site_aniso_U_22
_atom_site_aniso_U_33
_atom_site_aniso_U_23
_atom_site_aniso_U_13
_atom_site_aniso_U_12
Pd1 0.02709(12) 0.03424(13) 0.02521(11) -0.00326(10) 0.00362(10) -0.00220(11)
Pd2 0.02696(12) 0.02615(11) 0.03547(13) -0.00132(10) -0.00216(11) 0.00266(10)
Fe1 0.0556(4) 0.0804(5) 0.0476(3) 0.0312(3) -0.0099(3) -0.0232(3)
Cl1 0.0490(6) 0.0760(7) 0.0414(5) -0.0214(5) 0.0186(4) -0.0121(5)
Cl2 0.0484(5) 0.0319(5) 0.0832(7) -0.0045(5) -0.0122(5) 0.0094(4)
S1 0.0299(4) 0.0318(4) 0.0275(4) 0.0017(3) 0.0014(3) 0.0029(3)
P1 0.0260(4) 0.0383(5) 0.0326(4) -0.0055(4) 0.0031(4) -0.0005(4)
P2 0.0304(4) 0.0283(4) 0.0296(4) -0.0011(3) -0.0006(3) -0.0032(3)
P3 0.0288(4) 0.0324(4) 0.0357(4) -0.0060(4) -0.0012(4) 0.0009(4)
P4 0.0273(4) 0.0287(4) 0.0358(4) 0.0007(4) -0.0020(4) 0.0029(3)
O1 0.0643(18) 0.0488(15) 0.0304(12) -0.0019(11) -0.0029(12) -0.0089(13)
O2 0.0386(14) 0.0404(14) 0.0558(16) 0.0122(12) 0.0077(12) 0.0160(11)
N1 0.0301(14) 0.0244(12) 0.0278(13) -0.0023(11) 0.0069(11) 0.0043(10)
C1 0.0277(17) 0.0381(19) 0.0366(17) -0.0030(15) -0.0034(15) 0.0023(15)
C2 0.0284(17) 0.0290(17) 0.0360(17) 0.0014(13) 0.0005(13) -0.0025(13)
C3 0.0348(19) 0.044(2) 0.0319(17) 0.0105(15) 0.0020(14) -0.0007(16)
C4 0.051(2) 0.054(3) 0.058(3) 0.011(2) -0.003(2) -0.016(2)
C5 0.066(3) 0.086(4) 0.066(3) 0.025(3) -0.017(3) -0.039(3)
C6 0.040(2) 0.124(5) 0.056(3) 0.024(3) 0.001(2) -0.020(3)
C7 0.039(2) 0.078(3) 0.042(2) 0.012(2) 0.0028(18) -0.001(2)
C8 0.120(6) 0.164(8) 0.087(5) 0.079(5) -0.064(5) -0.061(6)
C9 0.080(5) 0.175(7) 0.091(5) 0.071(5) -0.020(4) 0.017(5)
C10 0.093(5) 0.097(4) 0.088(4) 0.049(4) -0.021(4) -0.017(4)
C11 0.097(5) 0.136(6) 0.059(3) 0.056(4) -0.003(3) -0.021(5)
C12 0.199(9) 0.130(7) 0.054(4) 0.024(4) -0.045(5) 0.002(7)
C1p 0.0288(18) 0.043(2) 0.0393(19) -0.0067(16) 0.0011(15) 0.0034(15)
C2p 0.038(2) 0.058(2) 0.053(2) -0.0009(19) 0.0097(18) 0.0126(19)
C3p 0.054(3) 0.074(3) 0.075(3) 0.010(2) 0.007(2) 0.024(2)
C4p 0.047(3) 0.068(3) 0.090(4) -0.003(3) 0.007(2) 0.021(2)
C5p 0.051(3) 0.090(3) 0.065(3) -0.013(3) 0.016(2) 0.025(3)
C6p 0.041(2) 0.073(3) 0.052(2) -0.002(2) 0.0103(19) 0.015(2)
C7p 0.039(2) 0.042(2) 0.0407(19) -0.0035(16) 0.0081(16) -0.0052(16)
C8p 0.042(2) 0.064(3) 0.085(3) 0.018(2) 0.005(2) -0.012(2)
C9p 0.062(3) 0.083(4) 0.133(5) 0.035(4) 0.025(4) -0.015(3)
C10p 0.106(5) 0.069(3) 0.095(4) 0.029(3) 0.025(4) -0.023(3)
C11p 0.112(4) 0.071(3) 0.053(3) 0.015(2) 0.002(3) -0.010(3)
C12p 0.065(3) 0.052(2) 0.043(2) 0.0024(19) -0.003(2) -0.010(2)
C13p 0.042(2) 0.0287(17) 0.046(2) -0.0020(15) 0.0023(17) -0.0046(15)
C14p 0.115(5) 0.033(3) 0.366(11) -0.016(5) 0.158(7) 0.000(3)
C15p 0.173(7) 0.031(3) 0.455(14) -0.030(5) 0.201(9) -0.007(4)
C16p 0.125(5) 0.029(2) 0.204(7) -0.014(3) 0.085(5) -0.013(3)
C17p 0.064(3) 0.039(2) 0.093(3) -0.004(2) 0.015(3) -0.014(2)
C18p 0.043(2) 0.039(2) 0.092(3) -0.006(2) 0.014(2) -0.0029(18)
C19p 0.052(2) 0.0400(19) 0.0300(17) -0.0027(15) -0.0058(16) 0.0053(18)
C20p 0.058(3) 0.070(3) 0.046(2) -0.003(2) -0.017(2) -0.007(2)
C21p 0.086(4) 0.088(4) 0.059(3) -0.010(3) -0.039(3) 0.006(3)
C22p 0.133(5) 0.074(3) 0.042(3) 0.005(2) -0.020(3) 0.003(4)
C23p 0.104(4) 0.095(4) 0.049(3) 0.021(3) -0.002(3) -0.020(3)
C24p 0.067(3) 0.070(3) 0.041(2) 0.009(2) -0.007(2) -0.015(2)
C25p 0.037(2) 0.044(2) 0.0388(19) -0.0118(16) -0.0031(16) 0.0003(16)
C26p 0.060(3) 0.063(3) 0.052(2) -0.018(2) -0.003(2) 0.014(2)
C27p 0.078(4) 0.069(3) 0.070(3) -0.034(3) 0.008(3) 0.009(3)
C28p 0.096(4) 0.088(4) 0.043(2) -0.027(3) 0.001(3) -0.011(3)
C29p 0.116(5) 0.095(4) 0.048(3) -0.011(3) -0.029(3) 0.014(3)
C30p 0.074(3) 0.060(3) 0.042(2) -0.015(2) -0.011(2) 0.017(2)
C31p 0.040(2) 0.0361(18) 0.055(2) -0.0032(18) 0.0061(18) 0.0024(17)
C32p 0.050(3) 0.062(3) 0.099(4) -0.010(3) 0.004(3) -0.019(2)
C33p 0.088(4) 0.071(4) 0.147(6) -0.013(4) 0.017(4) -0.040(3)
C34p 0.109(5) 0.052(3) 0.160(7) 0.013(4) 0.059(5) -0.019(3)
C35p 0.087(4) 0.069(3) 0.100(4) 0.033(3) 0.030(3) 0.005(3)
C36p 0.060(3) 0.051(2) 0.064(3) 0.007(2) 0.015(2) 0.004(2)
C37p 0.0238(16) 0.042(2) 0.0420(19) -0.0070(16) -0.0060(15) 0.0025(14)
C38p 0.036(2) 0.058(2) 0.052(2) 0.0064(19) 0.0022(18) 0.0068(19)
C39p 0.040(2) 0.092(4) 0.056(3) 0.009(2) 0.011(2) -0.002(2)
C40p 0.035(2) 0.103(4) 0.069(3) -0.031(3) 0.006(2) 0.008(3)
C41p 0.043(3) 0.077(3) 0.112(4) -0.047(3) 0.012(3) 0.006(3)
C42p 0.040(2) 0.051(2) 0.095(3) -0.021(2) 0.011(2) 0.0043(19)
C43p 0.049(2) 0.0314(19) 0.0398(19) -0.0013(15) -0.0020(17) 0.0086(16)
C44p 0.067(3) 0.058(3) 0.055(3) 0.012(2) -0.001(2) 0.002(2)
C45p 0.109(5) 0.082(4) 0.062(3) 0.024(3) 0.006(3) -0.005(3)
C46p 0.165(7) 0.064(3) 0.050(3) 0.015(3) -0.002(4) 0.008(4)
C47p 0.120(5) 0.058(3) 0.062(3) -0.010(2) -0.045(3) 0.018(3)
C48p 0.066(3) 0.045(2) 0.054(2) -0.0047(19) -0.027(2) 0.008(2)
O1s 0.299(10) 0.184(7) 0.295(10) 0.059(7) 0.124(8) -0.014(7)
C1s 0.36(2) 0.148(12) 0.294(16) 0.091(13) 0.151(17) -0.009(14)
C2s 0.34(2) 0.270(18) 0.44(2) -0.020(17) 0.029(18) 0.155(16)
C3s 0.49(3) 0.173(12) 0.42(2) 0.039(13) 0.09(2) -0.088(16)

loop_
_atom_type_symbol
_atom_type_description
_atom_type_scat_dispersion_real
_atom_type_scat_dispersion_imag
_atom_type_scat_source
C C 0.0033 0.0016 'International Tables Vol C Tables 4.2.6.8 and 6.1.1.4'
H H 0.0000 0.0000 'International Tables Vol C Tables 4.2.6.8 and 6.1.1.4'
Cl Cl 0.1484 0.1585 'International Tables Vol C Tables 4.2.6.8 and 6.1.1.4'
N N 0.0061 0.0033 'International Tables Vol C Tables 4.2.6.8 and 6.1.1.4'
O O 0.0106 0.0060 'International Tables Vol C Tables 4.2.6.8 and 6.1.1.4'
P P 0.1023 0.0942 'International Tables Vol C Tables 4.2.6.8 and 6.1.1.4'
S S 0.1246 0.1234 'International Tables Vol C Tables 4.2.6.8 and 6.1.1.4'
Pd Pd -0.9988 1.0072 'International Tables Vol C Tables 4.2.6.8 and 6.1.1.4'
Fe Fe 0.3463 0.8444 'International Tables Vol C Tables 4.2.6.8 and 6.1.1.4'

loop_
_geom_angle_atom_site_label_1
_geom_angle_atom_site_label_2
_geom_angle_atom_site_label_3
_geom_angle
_geom_angle_publ_flag
N1 Pd1 P1 90.17(8) y
N1 Pd1 P2 87.32(8) y
P1 Pd1 P2 171.63(3) y
N1 Pd1 Cl1 174.14(8) y
P1 Pd1 Cl1 89.09(3) y
P2 Pd1 Cl1 94.21(3) y
N1 Pd2 P4 86.98(8) y
N1 Pd2 P3 91.16(8) y
P4 Pd2 P3 173.55(3) y
N1 Pd2 Cl2 177.10(8) y
P4 Pd2 Cl2 90.89(3) y
P3 Pd2 Cl2 91.16(3) y
C3 Fe1 C8 108.0(2) ?
C3 Fe1 C7 41.69(14) ?
C8 Fe1 C7 115.6(3) ?
C3 Fe1 C10 150.1(3) ?
C8 Fe1 C10 67.1(3) ?
C7 Fe1 C10 168.0(2) ?
C3 Fe1 C12 128.8(3) ?
C8 Fe1 C12 39.9(3) ?
C7 Fe1 C12 106.6(3) ?
C10 Fe1 C12 67.5(3) ?
C3 Fe1 C6 68.88(15) ?
C8 Fe1 C6 149.0(4) ?
C7 Fe1 C6 41.04(18) ?
C10 Fe1 C6 131.0(2) ?
C12 Fe1 C6 116.7(3) ?
C3 Fe1 C5 68.64(16) ?
C8 Fe1 C5 169.9(4) ?
C7 Fe1 C5 68.67(19) ?
C10 Fe1 C5 110.8(2) ?
C12 Fe1 C5 149.5(4) ?
C6 Fe1 C5 39.89(19) ?
C3 Fe1 C11 168.0(3) ?
C8 Fe1 C11 66.9(3) ?
C7 Fe1 C11 129.4(3) ?
C10 Fe1 C11 39.5(2) ?
C12 Fe1 C11 40.4(3) ?
C6 Fe1 C11 109.5(2) ?
C5 Fe1 C11 118.3(2) ?
C3 Fe1 C9 116.5(2) ?
C8 Fe1 C9 39.1(3) ?
C7 Fe1 C9 148.1(3) ?
C10 Fe1 C9 40.7(2) ?
C12 Fe1 C9 67.0(3) ?
C6 Fe1 C9 170.4(3) ?
C5 Fe1 C9 132.9(3) ?
C11 Fe1 C9 67.0(3) ?
C3 Fe1 C4 41.24(14) ?
C8 Fe1 C4 130.6(3) ?
C7 Fe1 C4 69.77(17) ?
C10 Fe1 C4 118.2(3) ?
C12 Fe1 C4 168.2(3) ?
C6 Fe1 C4 68.41(18) ?
C5 Fe1 C4 40.74(17) ?
C11 Fe1 C4 150.2(3) ?
C9 Fe1 C4 109.9(3) ?
O1 S1 O2 116.20(16) y
O1 S1 N1 111.06(14) y
O2 S1 N1 111.03(14) y
O1 S1 C3 105.90(16) y
O2 S1 C3 104.44(16) y
N1 S1 C3 107.51(15) y
C7p P1 C1p 105.21(16) y
C7p P1 C1 104.11(16) y
C1p P1 C1 103.80(15) y
C7p P1 Pd1 110.63(12) y
C1p P1 Pd1 115.50(11) y
C1 P1 Pd1 116.39(11) y
C13p P2 C19p 102.42(16) y
C13p P2 C2 102.73(15) y
C19p P2 C2 106.47(16) y
C13p P2 Pd1 113.48(12) y
C19p P2 Pd1 117.30(13) y
C2 P2 Pd1 112.93(11) y
C25p P3 C31p 101.34(17) y
C25p P3 C1 104.75(15) y
C31p P3 C1 106.25(16) y
C25p P3 Pd2 115.01(12) y
C31p P3 Pd2 115.20(13) y
C1 P3 Pd2 113.03(11) y
C43p P4 C37p 105.81(16) y
C43p P4 C2 103.26(15) y
C37p P4 C2 103.50(15) y
C43p P4 Pd2 113.03(13) y
C37p P4 Pd2 115.84(11) y
C2 P4 Pd2 114.12(11) y
S1 N1 Pd2 124.69(14) y
S1 N1 Pd1 118.50(14) y
Pd2 N1 Pd1 112.84(11) y
P1 C1 P3 117.42(17) y
P4 C2 P2 116.43(17) y
C4 C3 C7 108.6(3) y
C4 C3 S1 125.4(3) y
C7 C3 S1 125.9(3) y
C4 C3 Fe1 70.7(2) ?
C7 C3 Fe1 69.5(2) ?
S1 C3 Fe1 127.90(18) ?
C5 C4 C3 106.5(4) y
C5 C4 Fe1 69.4(3) ?
C3 C4 Fe1 68.1(2) ?
C6 C5 C4 109.3(4) y
C6 C5 Fe1 69.8(3) ?
C4 C5 Fe1 69.9(2) ?
C5 C6 C7 109.2(4) y
C5 C6 Fe1 70.3(3) ?
C7 C6 Fe1 69.1(2) ?
C6 C7 C3 106.4(4) y
C6 C7 Fe1 69.9(3) ?
C3 C7 Fe1 68.8(2) ?
C9 C8 C12 110.1(8) y
C9 C8 Fe1 71.6(4) ?
C12 C8 Fe1 70.4(4) ?
C8 C9 C10 107.0(7) y
C8 C9 Fe1 69.3(4) ?
C10 C9 Fe1 68.9(3) ?
C11 C10 C9 107.8(7) y
C11 C10 Fe1 71.0(3) ?
C9 C10 Fe1 70.4(3) ?
C10 C11 C12 108.1(7) y
C10 C11 Fe1 69.5(3) ?
C12 C11 Fe1 69.2(3) ?
C8 C12 C11 106.8(8) y
C8 C12 Fe1 69.6(4) ?
C11 C12 Fe1 70.5(4) ?
C2p C1p C6p 118.6(3) y
C2p C1p P1 120.5(3) ?
C6p C1p P1 120.7(3) ?
C1p C2p C3p 120.3(4) ?
C4p C3p C2p 121.2(4) ?
C3p C4p C5p 118.7(4) ?
C4p C5p C6p 121.1(4) ?
C5p C6p C1p 120.1(4) ?
C12p C7p C8p 119.3(4) ?
C12p C7p P1 119.8(3) ?
C8p C7p P1 120.8(3) ?
C9p C8p C7p 119.9(5) ?
C10p C9p C8p 120.0(5) ?
C9p C10p C11p 120.3(5) ?
C12p C11p C10p 119.5(5) ?
C7p C12p C11p 121.0(4) ?
C14p C13p C18p 117.3(4) ?
C14p C13p P2 117.1(3) ?
C18p C13p P2 125.6(3) ?
C13p C14p C15p 119.9(5) ?
C16p C15p C14p 121.5(5) ?
C17p C16p C15p 118.8(5) ?
C16p C17p C18p 120.4(4) ?
C13p C18p C17p 121.9(4) ?
C24p C19p C20p 118.7(3) ?
C24p C19p P2 120.9(3) ?
C20p C19p P2 120.4(3) ?
C21p C20p C19p 119.4(4) ?
C22p C21p C20p 120.8(5) ?
C23p C22p C21p 119.7(4) ?
C22p C23p C24p 120.4(5) ?
C19p C24p C23p 121.0(4) ?
C26p C25p C30p 118.9(3) ?
C26p C25p P3 117.2(3) ?
C30p C25p P3 123.8(3) ?
C25p C26p C27p 120.5(4) ?
C28p C27p C26p 120.7(4) ?
C27p C28p C29p 119.6(4) ?
C28p C29p C30p 120.9(5) ?
C25p C30p C29p 119.3(4) ?
C36p C31p C32p 118.2(4) ?
C36p C31p P3 121.2(3) ?
C32p C31p P3 120.5(3) ?
C33p C32p C31p 120.5(5) ?
C34p C33p C32p 120.2(6) ?
C33p C34p C35p 120.3(5) ?
C34p C35p C36p 119.9(5) ?
C31p C36p C35p 120.8(5) ?
C38p C37p C42p 118.0(3) ?
C38p C37p P4 123.2(3) ?
C42p C37p P4 118.4(3) ?
C39p C38p C37p 120.8(4) ?
C40p C39p C38p 119.8(4) ?
C41p C40p C39p 120.5(4) ?
C40p C41p C42p 119.8(4) ?
C41p C42p C37p 121.1(4) ?
C44p C43p C48p 120.5(4) ?
C44p C43p P4 118.9(3) ?
C48p C43p P4 120.5(3) ?
C45p C44p C43p 120.4(5) ?
C46p C45p C44p 119.0(5) ?
C45p C46p C47p 123.0(5) ?
C46p C47p C48p 118.4(5) ?
C43p C48p C47p 118.7(4) ?
O1s1 C1s C2s 124.0(15) ?
O1s1 C1s C3s 114.1(11) ?
C2s1 C1s C3s 121.7(13) ?

loop_
_geom_bond_atom_site_label_1
_geom_bond_atom_site_label_2
_geom_bond_distance
_geom_bond_publ_flag
Pd1 N1 2.010(2) y
Pd1 P1 2.3146(9) y
Pd1 P2 2.3154(9) y
Pd1 Cl1 2.3282(9) y
Pd2 N1 2.010(2) y
Pd2 P4 2.3255(9) y
Pd2 P3 2.3326(9) y
Pd2 Cl2 2.3337(9) y
Fe1 C3 2.010(3) y
Fe1 C8 2.013(6) y
Fe1 C7 2.020(4) y
Fe1 C10 2.022(5) y
Fe1 C12 2.023(6) y
Fe1 C6 2.030(5) y
Fe1 C5 2.037(4) y
Fe1 C11 2.041(5) y
Fe1 C9 2.041(6) y
Fe1 C4 2.044(4) y
S1 O1 1.436(2) y
S1 O2 1.442(2) y
S1 N1 1.565(3) y
S1 C3 1.762(3) y
P1 C7p 1.818(4) y
P1 C1p 1.823(3) ?
P1 C1 1.835(3) y
P2 C13p 1.809(3) y
P2 C19p 1.828(3) y
P2 C2 1.836(3) y
P3 C25p 1.815(3) y
P3 C31p 1.826(4) y
P3 C1 1.838(3) y
P4 C43p 1.816(4) y
P4 C37p 1.827(3) y
P4 C2 1.830(3) y
C3 C4 1.428(5) y
C3 C7 1.434(5) y
C4 C5 1.421(6) y
C5 C6 1.387(7) y
C6 C7 1.420(6) y
C8 C9 1.358(10) y
C8 C12 1.379(10) y
C9 C10 1.414(9) y
C10 C11 1.372(8) y
C11 C12 1.402(9) y
C1p C2p 1.374(5) ?
C1p C6p 1.389(5) ?
C2p C3p 1.384(5) ?
C3p C4p 1.365(6) ?
C4p C5p 1.365(6) ?
C5p C6p 1.384(6) ?
C7p C12p 1.375(5) ?
C7p C8p 1.390(5) ?
C8p C9p 1.384(6) ?
C9p C10p 1.376(7) ?
C10p C11p 1.382(7) ?
C11p C12p 1.376(6) ?
C13p C14p 1.332(6) ?
C13p C18p 1.361(5) ?
C14p C15p 1.380(7) ?
C15p C16p 1.348(8) ?
C16p C17p 1.300(6) ?
C17p C18p 1.374(5) ?
C19p C24p 1.360(5) ?
C19p C20p 1.395(5) ?
C20p C21p 1.383(6) ?
C21p C22p 1.362(7) ?
C22p C23p 1.354(7) ?
C23p C24p 1.382(6) ?
C25p C26p 1.382(5) ?
C25p C30p 1.383(5) ?
C26p C27p 1.381(6) ?
C27p C28p 1.354(7) ?
C28p C29p 1.367(7) ?
C29p C30p 1.394(5) ?
C31p C36p 1.370(5) ?
C31p C32p 1.399(5) ?
C32p C33p 1.380(7) ?
C33p C34p 1.359(9) ?
C34p C35p 1.368(8) ?
C35p C36p 1.391(6) ?
C37p C38p 1.384(5) ?
C37p C42p 1.388(5) ?
C38p C39p 1.385(5) ?
C39p C40p 1.373(6) ?
C40p C41p 1.361(7) ?
C41p C42p 1.384(6) ?
C43p C44p 1.396(5) ?
C43p C48p 1.395(5) ?
C44p C45p 1.377(6) ?
C45p C46p 1.352(8) ?
C46p C47p 1.392(8) ?
C47p C48p 1.407(6) ?
O1s1 C1s 1.245(6) ?
C1s1 C2s 1.421(6) ?
C1s1 C3s 1.424(6) ?
